data_4073879
loop_
_publ_author_name
'Hu, Jian'
'Lin, Ronger'
'Yip, John H. K.'
'Wong, Kwok-Yin'
'Ma, Dik-Lung'
'Vittal, Jagadese J.'

_publ_section_title
;
 Synthesis and Electronic Spectroscopy of Luminescent Cyclometalated
 Platinum&#x2212;Anthracenyl Complexes
;
_journal_issue 26
_journal_name_full Organometallics
_journal_page_first 6533
_journal_paper_doi 10.1021/om700706r
_journal_volume 26
_journal_year 2007
_chemical_formula_sum 'C94.5 H81 F6 O7 P6 Pt2 S2'
_chemical_formula_weight 2082.71
_chemical_name_systematic
; 
 ? 
;
_space_group_IT_number 62
_symmetry_cell_setting orthorhombic
_symmetry_space_group_name_Hall '-P 2ac 2n'
_symmetry_space_group_name_H-M 'P n m a'
_atom_sites_solution_hydrogens geom
_atom_sites_solution_primary direct
_atom_sites_solution_secondary difmap
_audit_creation_method SHELXL-97
_cell_angle_alpha 90.00
_cell_angle_beta 90.00
_cell_angle_gamma 90.00
_cell_formula_units_Z 4
_cell_length_a 29.212(2)
_cell_length_b 28.996(3)
_cell_length_c 12.2327(10)
_cell_measurement_reflns_used 7184
_cell_measurement_temperature 223(2)
_cell_measurement_theta_max 22.55
_cell_measurement_theta_min 2.17
_cell_volume 10361.5(15)
_computing_cell_refinement 'Bruker XSCANS'
_computing_data_collection 'Bruker XSCANS'
_computing_data_reduction 'Bruker SHELXTL'
_computing_molecular_graphics 'Bruker SHELXTL'
_computing_publication_material 'Bruker SHELXTL'
_computing_structure_refinement 'SHELXL-97 (Sheldrick, 1997)'
_computing_structure_solution 'SHELXS-97 (Sheldrick, 1990)'
_diffrn_ambient_temperature 223(2)
_diffrn_measured_fraction_theta_full 0.999
_diffrn_measured_fraction_theta_max 0.999
_diffrn_measurement_device_type 'Bruker P4'
_diffrn_measurement_method '\w scans'
_diffrn_radiation_monochromator graphite
_diffrn_radiation_source 'fine-focus sealed tube'
_diffrn_radiation_type MoK\a
_diffrn_radiation_wavelength 0.71073
_diffrn_reflns_av_R_equivalents 0.0828
_diffrn_reflns_av_sigmaI/netI 0.0612
_diffrn_reflns_limit_h_max 37
_diffrn_reflns_limit_h_min -26
_diffrn_reflns_limit_k_max 34
_diffrn_reflns_limit_k_min -37
_diffrn_reflns_limit_l_max 15
_diffrn_reflns_limit_l_min -15
_diffrn_reflns_number 71720
_diffrn_reflns_theta_full 27.50
_diffrn_reflns_theta_max 27.50
_diffrn_reflns_theta_min 1.56
_exptl_absorpt_coefficient_mu 2.888
_exptl_absorpt_correction_T_max 0.7611
_exptl_absorpt_correction_T_min 0.4314
_exptl_absorpt_correction_type 'Sadabs, (Sheldrick 2001)'
_exptl_crystal_colour 'ORANGY YELLOW'
_exptl_crystal_density_diffrn 1.335
_exptl_crystal_density_method 'not measured'
_exptl_crystal_description 'NEEDLE, CUT'
_exptl_crystal_F_000 4144
_exptl_crystal_size_max 0.35
_exptl_crystal_size_mid 0.18
_exptl_crystal_size_min 0.10
_refine_diff_density_max 1.458
_refine_diff_density_min -1.603
_refine_diff_density_rms 0.141
_refine_ls_extinction_method none
_refine_ls_goodness_of_fit_ref 1.052
_refine_ls_hydrogen_treatment mixed
_refine_ls_matrix_type full
_refine_ls_number_parameters 532
_refine_ls_number_reflns 12124
_refine_ls_number_restraints 15
_refine_ls_restrained_S_all 1.051
_refine_ls_R_factor_all 0.0936
_refine_ls_R_factor_gt 0.0562
_refine_ls_shift/su_max 0.006
_refine_ls_shift/su_mean 0.000
_refine_ls_structure_factor_coef Fsqd
_refine_ls_weighting_details 'calc w=1/[\s^2^(Fo^2^)+(0.0656P)^2^+27.2332P] where P=(Fo^2^+2Fc^2^)/3'
_refine_ls_weighting_scheme calc
_refine_ls_wR_factor_gt 0.1397
_refine_ls_wR_factor_ref 0.1542
_reflns_number_gt 7980
_reflns_number_total 12124
_reflns_threshold_expression >2sigma(I)
_cod_data_source_file om700706r-file002.cif
_cod_data_source_block 2014a
_cod_depositor_comments
;
The following automatic conversions were performed:

'_symmetry_cell_setting' value 'Orthorhombic' changed to
'orthorhombic' according to
/home/saulius/struct/CIF-dictionaries/cif_core.dic dictionary named
'cif_core.dic' version 2.4.1 from 2010-06-29.

Automatic conversion script
Id: cif_fix_values 1715 2011-07-08 13:25:40Z adriana 
;
_cod_original_cell_volume 10361.4(15)
_cod_original_sg_symbol_H-M Pnma
_cod_original_formula_sum 'C94.50 H81 F6 O7 P6 Pt2 S2'
_cod_database_code 4073879

loop_
_symmetry_equiv_pos_as_xyz
'x, y, z'
'-x+1/2, -y, z+1/2'
'-x, y+1/2, -z'
'x+1/2, -y+1/2, -z+1/2'
'-x, -y, -z'
'x-1/2, y, -z-1/2'
'x, -y-1/2, z'
'-x-1/2, y-1/2, z-1/2'

loop_
_atom_site_label
_atom_site_type_symbol
_atom_site_fract_x
_atom_site_fract_y
_atom_site_fract_z
_atom_site_U_iso_or_equiv
_atom_site_adp_type
_atom_site_occupancy
_atom_site_symmetry_multiplicity
_atom_site_calc_flag
_atom_site_refinement_flags
_atom_site_disorder_assembly
_atom_site_disorder_group
Pt1 Pt 0.146233(9) 0.629562(8) 0.812702(19) 0.03799(10) Uani 1 1 d . . .
P1 P 0.13678(6) 0.63915(6) 0.99550(13) 0.0396(4) Uani 1 1 d . . .
P2 P 0.14005(6) 0.55078(6) 0.78049(14) 0.0401(4) Uani 1 1 d . . .
P3 P 0.16246(7) 0.61469(6) 0.63074(14) 0.0456(4) Uani 1 1 d . . .
C1 C 0.1557(3) 0.7260(2) 0.7199(5) 0.0464(17) Uani 1 1 d . . .
H1A H 0.1599 0.7107 0.6530 0.056 Uiso 1 1 calc R . .
C2 C 0.1498(2) 0.6999(2) 0.8115(5) 0.0406(15) Uani 1 1 d . . .
C3 C 0.1431(2) 0.7248(2) 0.9137(5) 0.0373(14) Uani 1 1 d . . .
C4 C 0.1364(2) 0.7019(2) 1.0150(5) 0.0356(14) Uani 1 1 d . . .
C5 C 0.1317(2) 0.7252(2) 1.1146(5) 0.0381(14) Uani 1 1 d . . .
C6 C 0.1267(3) 0.7019(3) 1.2152(5) 0.0516(18) Uani 1 1 d . . .
H6A H 0.1258 0.6695 1.2163 0.062 Uiso 1 1 calc R . .
C7 C 0.1233(3) 0.7257(3) 1.3099(5) 0.065(2) Uani 1 1 d . . .
H7A H 0.1209 0.7097 1.3764 0.077 Uiso 1 1 calc R . .
C8 C 0.1756(3) 0.5537(2) 0.6561(6) 0.0536(19) Uani 1 1 d . . .
H8A H 0.2081 0.5482 0.6706 0.064 Uiso 1 1 calc R . .
H8B H 0.1647 0.5333 0.5978 0.064 Uiso 1 1 calc R . .
C1A C 0.1834(3) 0.6152(2) 1.0754(5) 0.0478(17) Uani 1 1 d . . .
C2A C 0.1780(3) 0.5883(3) 1.1667(6) 0.065(2) Uani 1 1 d . . .
H2AA H 0.1484 0.5821 1.1932 0.078 Uiso 1 1 calc R . .
C3A C 0.2160(4) 0.5698(4) 1.2210(8) 0.085(3) Uani 1 1 d . . .
H3AA H 0.2121 0.5508 1.2826 0.102 Uiso 1 1 calc R . .
C4A C 0.2583(4) 0.5798(4) 1.1836(9) 0.096(4) Uani 1 1 d . . .
H4AA H 0.2841 0.5684 1.2210 0.115 Uiso 1 1 calc R . .
C5A C 0.2642(3) 0.6058(4) 1.0932(9) 0.096(3) Uani 1 1 d . . .
H5AA H 0.2939 0.6119 1.0676 0.115 Uiso 1 1 calc R . .
C6A C 0.2272(3) 0.6235(3) 1.0383(8) 0.076(3) Uani 1 1 d . . .
H6AA H 0.2317 0.6413 0.9750 0.091 Uiso 1 1 calc R . .
C1B C 0.0840(3) 0.6149(3) 1.0450(5) 0.0510(18) Uani 1 1 d . . .
C2B C 0.0800(3) 0.5669(3) 1.0562(6) 0.074(3) Uani 1 1 d . . .
H2BA H 0.1057 0.5480 1.0444 0.089 Uiso 1 1 calc R . .
C3B C 0.0390(5) 0.5476(4) 1.0841(8) 0.106(4) Uani 1 1 d . . .
H3BA H 0.0366 0.5154 1.0911 0.127 Uiso 1 1 calc R . .
C4B C 0.0017(5) 0.5746(6) 1.1018(10) 0.111(5) Uani 1 1 d . . .
H4BA H -0.0265 0.5609 1.1202 0.134 Uiso 1 1 calc R . .
C5B C 0.0046(4) 0.6211(6) 1.0931(10) 0.113(5) Uani 1 1 d . . .
H5BA H -0.0215 0.6391 1.1068 0.136 Uiso 1 1 calc R . .
C6B C 0.0456(3) 0.6429(4) 1.0642(8) 0.075(3) Uani 1 1 d . . .
H6BA H 0.0473 0.6751 1.0578 0.090 Uiso 1 1 calc R . .
C1C C 0.1622(3) 0.5066(2) 0.8678(6) 0.0462(17) Uani 1 1 d . . .
C2C C 0.2058(3) 0.5122(3) 0.9104(7) 0.064(2) Uani 1 1 d . . .
H2CA H 0.2234 0.5377 0.8880 0.077 Uiso 1 1 calc R . .
C3C C 0.2240(4) 0.4822(4) 0.9832(9) 0.094(3) Uani 1 1 d . . .
H3CA H 0.2540 0.4866 1.0090 0.113 Uiso 1 1 calc R . .
C4C C 0.1997(5) 0.4468(5) 1.0179(12) 0.128(5) Uani 1 1 d . . .
H4CA H 0.2120 0.4266 1.0703 0.154 Uiso 1 1 calc R . .
C5C C 0.1551(5) 0.4390(5) 0.9766(13) 0.142(6) Uani 1 1 d . . .
H5CA H 0.1383 0.4131 0.9995 0.170 Uiso 1 1 calc R . .
C6C C 0.1360(3) 0.4699(3) 0.9018(8) 0.084(3) Uani 1 1 d . . .
H6CA H 0.1060 0.4657 0.8754 0.101 Uiso 1 1 calc R . .
C1D C 0.0836(3) 0.5329(2) 0.7354(5) 0.0467(16) Uani 1 1 d . . .
C2D C 0.0460(3) 0.5574(3) 0.7715(7) 0.060(2) Uani 1 1 d . . .
H2DA H 0.0496 0.5817 0.8215 0.072 Uiso 1 1 calc R . .
C3D C 0.0026(3) 0.5458(4) 0.7335(8) 0.078(3) Uani 1 1 d . . .
H3DA H -0.0229 0.5625 0.7586 0.093 Uiso 1 1 calc R . .
C4D C -0.0038(4) 0.5114(4) 0.6622(9) 0.089(4) Uani 1 1 d . . .
H4DA H -0.0334 0.5044 0.6372 0.107 Uiso 1 1 calc R . .
C5D C 0.0335(4) 0.4863(4) 0.6252(8) 0.092(4) Uani 1 1 d . . .
H5DA H 0.0292 0.4619 0.5757 0.110 Uiso 1 1 calc R . .
C6D C 0.0778(3) 0.4977(3) 0.6622(6) 0.064(2) Uani 1 1 d . . .
H6DA H 0.1033 0.4811 0.6366 0.077 Uiso 1 1 calc R . .
C1E C 0.1147(3) 0.6176(3) 0.5368(5) 0.054(2) Uani 1 1 d . . .
C2E C 0.1115(3) 0.5895(3) 0.4468(6) 0.074(3) Uani 1 1 d . . .
H2EA H 0.1346 0.5677 0.4322 0.088 Uiso 1 1 calc R . .
C3E C 0.0743(4) 0.5932(4) 0.3779(7) 0.092(4) Uani 1 1 d . . .
H3EA H 0.0727 0.5741 0.3161 0.110 Uiso 1 1 calc R . .
C4E C 0.0409(4) 0.6232(4) 0.3964(9) 0.092(3) Uani 1 1 d . . .
H4EA H 0.0160 0.6257 0.3481 0.111 Uiso 1 1 calc R . .
C5E C 0.0437(4) 0.6510(4) 0.4905(9) 0.093(3) Uani 1 1 d . . .
H5EA H 0.0198 0.6717 0.5058 0.112 Uiso 1 1 calc R . .
C6E C 0.0801(3) 0.6489(3) 0.5597(7) 0.069(2) Uani 1 1 d . . .
H6EA H 0.0817 0.6682 0.6213 0.083 Uiso 1 1 calc R . .
C1F C 0.2118(3) 0.6418(2) 0.5674(6) 0.0535(19) Uani 1 1 d . . .
C2F C 0.2140(4) 0.6495(3) 0.4559(8) 0.080(3) Uani 1 1 d . . .
H2FA H 0.1891 0.6410 0.4117 0.096 Uiso 1 1 calc R . .
C3F C 0.2518(5) 0.6695(4) 0.4082(10) 0.114(4) Uani 1 1 d . . .
H3FA H 0.2533 0.6739 0.3322 0.137 Uiso 1 1 calc R . .
C4F C 0.2876(5) 0.6830(4) 0.4757(13) 0.125(5) Uani 1 1 d . . .
H4FA H 0.3135 0.6974 0.4453 0.149 Uiso 1 1 calc R . .
C5F C 0.2854(4) 0.6753(4) 0.5901(11) 0.103(4) Uani 1 1 d . . .
H5FA H 0.3098 0.6839 0.6359 0.124 Uiso 1 1 calc R . .
C6F C 0.2474(3) 0.6552(3) 0.6322(8) 0.075(3) Uani 1 1 d . . .
H6FA H 0.2455 0.6505 0.7081 0.090 Uiso 1 1 calc R . .
S1 S 0.1527(2) 0.45691(16) 0.3576(4) 0.165(2) Uani 1 1 d . . .
O1 O 0.1636(3) 0.4708(3) 0.4622(8) 0.148(4) Uani 1 1 d . . .
O2 O 0.1271(4) 0.4871(4) 0.2891(9) 0.155(4) Uani 1 1 d . . .
O3 O 0.2016(4) 0.4403(5) 0.2909(10) 0.186(6) Uani 1 1 d . . .
C9 C 0.1310(13) 0.4032(10) 0.345(2) 0.258(17) Uani 1 1 d . . .
F1 F 0.0898(4) 0.4136(6) 0.4080(11) 0.238(7) Uani 1 1 d . . .
F2 F 0.1566(6) 0.3719(4) 0.3908(13) 0.269(9) Uani 1 1 d . . .
F3 F 0.1243(6) 0.3908(5) 0.2466(13) 0.264(8) Uani 1 1 d . . .
O1S O 0.3057(9) 0.7500 1.000(2) 0.194(9) Uiso 0.50 2 d SPD . .
C1S C 0.3513(13) 0.7500 0.828(3) 0.194(9) Uiso 0.50 2 d SPD . .
H1S1 H 0.3487 0.7348 0.7578 0.291 Uiso 0.25 1 calc PR . .
H1S2 H 0.3733 0.7337 0.8732 0.291 Uiso 0.25 1 calc PR . .
H1S3 H 0.3615 0.7815 0.8176 0.291 Uiso 0.25 1 calc PR . .
C2S C 0.3039(11) 0.7500 0.886(2) 0.194(9) Uiso 0.50 2 d SPD . .
H2S1 H 0.2868 0.7773 0.8618 0.232 Uiso 0.25 1 calc PR . .
H2S2 H 0.2868 0.7227 0.8618 0.232 Uiso 0.25 1 calc PR . .
C3S C 0.2684(10) 0.7500 1.071(3) 0.194(9) Uiso 0.50 2 d SPD . .
H3S1 H 0.2497 0.7228 1.0555 0.232 Uiso 0.25 1 calc PR . .
H3S2 H 0.2497 0.7772 1.0555 0.232 Uiso 0.25 1 calc PR . .
C4S C 0.2794(15) 0.7500 1.195(3) 0.194(9) Uiso 0.50 2 d SPD . .
H4S1 H 0.2655 0.7233 1.2287 0.291 Uiso 0.25 1 calc PR . .
H4S2 H 0.2674 0.7779 1.2277 0.291 Uiso 0.25 1 calc PR . .
H4S3 H 0.3123 0.7489 1.2047 0.291 Uiso 0.50 2 calc SPR . .
O2S O 0.0661(12) 0.3117(15) 0.721(3) 0.173(9) Uiso 0.25 1 d PD A -1
C5S C 0.0044(16) 0.257(2) 0.778(4) 0.173(9) Uiso 0.25 1 d PD A -1
H5S1 H 0.0051 0.2242 0.7579 0.259 Uiso 0.25 1 calc PR A -1
H5S2 H -0.0115 0.2738 0.7212 0.259 Uiso 0.25 1 calc PR A -1
H5S3 H -0.0115 0.2603 0.8466 0.259 Uiso 0.25 1 calc PR A -1
C7S C 0.1044(12) 0.3411(13) 0.705(2) 0.173(9) Uiso 0.50 1 d PD A -1
H7S1 H 0.0933 0.3715 0.6817 0.208 Uiso 0.50 1 calc PR A -1
H7S2 H 0.1230 0.3286 0.6452 0.208 Uiso 0.50 1 calc PR A -1
C6S C 0.0540(14) 0.2748(17) 0.789(4) 0.173(9) Uiso 0.25 1 d PD A -1
H6S1 H 0.0588 0.2843 0.8648 0.208 Uiso 0.25 1 calc PR A -1
H6S2 H 0.0751 0.2492 0.7740 0.208 Uiso 0.50 2 calc SPR A -1
C8S C 0.1350(17) 0.347(3) 0.807(4) 0.173(9) Uiso 0.25 1 d PD A -1
H8S3 H 0.1359 0.3185 0.8476 0.259 Uiso 0.25 1 calc PR A -1
H8S2 H 0.1225 0.3714 0.8528 0.259 Uiso 0.25 1 calc PR A -1
H8S1 H 0.1657 0.3555 0.7843 0.259 Uiso 0.25 1 calc PR A -1

loop_
_atom_site_aniso_label
_atom_site_aniso_U_11
_atom_site_aniso_U_22
_atom_site_aniso_U_33
_atom_site_aniso_U_23
_atom_site_aniso_U_13
_atom_site_aniso_U_12
Pt1 0.05778(17) 0.02863(13) 0.02755(13) -0.00091(10) 0.00343(11) -0.00165(11)
P1 0.0605(11) 0.0312(9) 0.0272(8) 0.0025(6) 0.0012(7) -0.0032(7)
P2 0.0560(11) 0.0299(9) 0.0343(8) -0.0011(7) 0.0024(7) -0.0039(7)
P3 0.0704(12) 0.0340(9) 0.0324(9) -0.0069(7) 0.0115(8) -0.0078(8)
C1 0.078(5) 0.035(4) 0.026(3) -0.001(3) 0.014(3) -0.003(3)
C2 0.061(4) 0.028(3) 0.033(3) -0.008(3) 0.014(3) -0.001(3)
C3 0.043(4) 0.035(3) 0.033(3) 0.004(3) 0.004(3) 0.001(3)
C4 0.048(4) 0.028(3) 0.031(3) 0.002(2) 0.004(3) -0.001(3)
C5 0.056(4) 0.035(3) 0.024(3) -0.002(2) 0.006(3) 0.001(3)
C6 0.083(5) 0.044(4) 0.028(3) 0.005(3) 0.005(3) -0.006(4)
C7 0.115(7) 0.053(5) 0.025(3) 0.010(3) 0.004(4) 0.000(4)
C8 0.075(5) 0.037(4) 0.048(4) -0.004(3) 0.010(4) 0.000(4)
C1A 0.078(5) 0.033(4) 0.033(3) -0.004(3) -0.002(3) 0.004(3)
C2A 0.087(6) 0.071(6) 0.039(4) 0.011(4) 0.001(4) 0.017(5)
C3A 0.111(8) 0.083(7) 0.062(6) 0.026(5) -0.007(6) 0.028(6)
C4A 0.100(9) 0.111(9) 0.075(7) 0.010(6) -0.024(6) 0.035(7)
C5A 0.066(6) 0.131(10) 0.092(8) 0.015(7) -0.005(6) 0.014(6)
C6A 0.071(6) 0.091(7) 0.065(6) 0.019(5) 0.000(5) -0.004(5)
C1B 0.071(5) 0.057(5) 0.025(3) 0.000(3) 0.004(3) -0.014(4)
C2B 0.115(7) 0.062(6) 0.045(4) 0.008(4) 0.006(5) -0.033(5)
C3B 0.157(12) 0.103(9) 0.058(6) 0.009(6) 0.004(7) -0.083(9)
C4B 0.091(9) 0.158(15) 0.085(8) -0.002(9) 0.009(7) -0.068(9)
C5B 0.076(8) 0.164(15) 0.099(9) 0.002(9) 0.008(6) -0.029(8)
C6B 0.062(6) 0.080(7) 0.085(6) 0.010(5) 0.006(5) -0.009(5)
C1C 0.059(5) 0.031(4) 0.048(4) 0.001(3) 0.001(3) 0.005(3)
C2C 0.066(6) 0.057(5) 0.069(5) -0.004(4) -0.014(4) 0.006(4)
C3C 0.104(8) 0.068(7) 0.110(8) 0.003(6) -0.043(7) 0.025(6)
C4C 0.150(12) 0.086(9) 0.149(12) 0.041(9) -0.059(10) 0.032(8)
C5C 0.146(12) 0.096(10) 0.183(15) 0.092(10) -0.022(10) -0.011(8)
C6C 0.085(7) 0.068(6) 0.100(8) 0.039(6) -0.026(5) -0.009(5)
C1D 0.057(4) 0.045(4) 0.038(3) 0.006(3) -0.002(3) -0.010(3)
C2D 0.065(5) 0.058(5) 0.057(5) 0.008(4) -0.005(4) -0.004(4)
C3D 0.063(6) 0.092(8) 0.078(6) 0.017(6) -0.012(5) -0.002(5)
C4D 0.076(7) 0.114(10) 0.078(7) 0.027(6) -0.025(6) -0.035(7)
C5D 0.126(10) 0.096(8) 0.053(5) 0.010(5) -0.027(6) -0.056(7)
C6D 0.081(6) 0.055(5) 0.057(5) -0.003(4) 0.000(4) -0.021(4)
C1E 0.085(6) 0.053(5) 0.025(3) 0.000(3) 0.000(3) -0.015(4)
C2E 0.103(7) 0.078(6) 0.040(4) -0.010(4) 0.005(5) -0.027(5)
C3E 0.124(9) 0.119(10) 0.033(4) -0.009(5) -0.002(5) -0.054(8)
C4E 0.095(8) 0.112(10) 0.070(7) 0.009(7) -0.007(6) -0.019(7)
C5E 0.098(8) 0.092(8) 0.089(8) 0.012(7) -0.012(6) 0.018(6)
C6E 0.079(6) 0.073(6) 0.055(5) 0.001(5) -0.008(4) 0.007(5)
C1F 0.074(5) 0.033(4) 0.054(4) -0.014(3) 0.022(4) -0.011(3)
C2F 0.100(7) 0.076(6) 0.065(6) 0.002(5) 0.033(5) -0.023(5)
C3F 0.142(11) 0.112(10) 0.089(8) 0.010(7) 0.036(8) -0.045(9)
C4F 0.136(12) 0.072(8) 0.165(14) -0.010(8) 0.078(10) -0.040(7)
C5F 0.097(8) 0.088(8) 0.124(10) -0.022(7) 0.022(7) -0.022(6)
C6F 0.083(7) 0.072(6) 0.069(6) -0.015(5) 0.021(5) -0.019(5)
S1 0.270(7) 0.094(3) 0.132(3) -0.023(3) -0.082(4) -0.011(3)
O1 0.175(8) 0.147(9) 0.121(7) -0.073(7) -0.020(6) 0.040(7)
O2 0.174(9) 0.124(9) 0.166(9) 0.009(7) -0.035(7) 0.021(7)
O3 0.115(8) 0.229(14) 0.215(12) -0.106(10) -0.008(7) 0.043(8)
C9 0.37(4) 0.22(3) 0.19(2) -0.09(2) -0.16(3) 0.14(3)
F1 0.207(12) 0.315(19) 0.194(12) 0.030(11) 0.024(9) 0.048(12)
F2 0.42(2) 0.128(9) 0.259(16) -0.039(8) -0.167(15) 0.108(11)
F3 0.339(15) 0.223(13) 0.229(13) -0.124(12) -0.169(13) 0.077(12)

loop_
_atom_type_symbol
_atom_type_description
_atom_type_scat_dispersion_real
_atom_type_scat_dispersion_imag
_atom_type_scat_source
C C 0.0033 0.0016 'International Tables Vol C Tables 4.2.6.8 and 6.1.1.4'
H H 0.0000 0.0000 'International Tables Vol C Tables 4.2.6.8 and 6.1.1.4'
O O 0.0106 0.0060 'International Tables Vol C Tables 4.2.6.8 and 6.1.1.4'
F F 0.0171 0.0103 'International Tables Vol C Tables 4.2.6.8 and 6.1.1.4'
P P 0.1023 0.0942 'International Tables Vol C Tables 4.2.6.8 and 6.1.1.4'
S S 0.1246 0.1234 'International Tables Vol C Tables 4.2.6.8 and 6.1.1.4'
Pt Pt -1.7033 8.3905 'International Tables Vol C Tables 4.2.6.8 and 6.1.1.4'

loop_
_geom_angle_atom_site_label_1
_geom_angle_atom_site_label_2
_geom_angle_atom_site_label_3
_geom_angle
_geom_angle_site_symmetry_3
C2 Pt1 P1 83.76(17) .
C2 Pt1 P3 99.69(17) .
P1 Pt1 P3 173.84(7) .
C2 Pt1 P2 169.70(18) .
P1 Pt1 P2 106.13(6) .
P3 Pt1 P2 70.74(6) .
C1B P1 C1A 108.2(4) .
C1B P1 C4 109.9(3) .
C1A P1 C4 108.3(3) .
C1B P1 Pt1 112.8(2) .
C1A P1 Pt1 113.1(2) .
C4 P1 Pt1 104.5(2) .
C1C P2 C1D 107.8(3) .
C1C P2 C8 108.7(3) .
C1D P2 C8 105.9(3) .
C1C P2 Pt1 125.0(2) .
C1D P2 Pt1 113.8(3) .
C8 P2 Pt1 92.9(2) .
C1C P2 P3 144.4(3) .
C1D P2 P3 102.2(2) .
C8 P2 P3 43.0(2) .
Pt1 P2 P3 54.48(5) .
C1E P3 C1F 108.8(4) .
C1E P3 C8 108.2(4) .
C1F P3 C8 108.8(4) .
C1E P3 Pt1 116.3(3) .
C1F P3 Pt1 119.5(3) .
C8 P3 Pt1 93.4(2) .
C1E P3 P2 106.1(2) .
C1F P3 P2 141.5(3) .
C8 P3 P2 43.2(2) .
Pt1 P3 P2 54.78(5) .
C2 C1 C1 123.7(4) 7_575
C1 C2 C3 116.6(6) .
C1 C2 Pt1 124.5(5) .
C3 C2 Pt1 118.8(4) .
C4 C3 C2 122.4(6) .
C4 C3 C3 117.9(4) 7_575
C2 C3 C3 119.7(3) 7_575
C5 C4 C3 123.2(6) .
C5 C4 P1 126.3(5) .
C3 C4 P1 110.5(4) .
C4 C5 C6 122.5(6) .
C4 C5 C5 118.9(4) 7_575
C6 C5 C5 118.6(4) 7_575
C7 C6 C5 120.7(7) .
C6 C7 C7 120.7(4) 7_575
P3 C8 P2 93.8(3) .
C2A C1A C6A 118.3(8) .
C2A C1A P1 124.8(7) .
C6A C1A P1 116.9(6) .
C1A C2A C3A 120.8(9) .
C4A C3A C2A 119.0(9) .
C3A C4A C5A 120.9(10) .
C4A C5A C6A 120.7(10) .
C5A C6A C1A 120.4(9) .
C2B C1B C6B 119.3(8) .
C2B C1B P1 119.5(7) .
C6B C1B P1 121.0(6) .
C3B C2B C1B 120.4(11) .
C4B C3B C2B 120.4(12) .
C5B C4B C3B 120.6(12) .
C4B C5B C6B 121.6(13) .
C5B C6B C1B 117.7(10) .
C6C C1C C2C 119.2(7) .
C6C C1C P2 122.2(6) .
C2C C1C P2 118.3(6) .
C3C C2C C1C 122.2(9) .
C4C C3C C2C 120.1(10) .
C3C C4C C5C 120.3(10) .
C6C C5C C4C 120.0(11) .
C1C C6C C5C 118.1(10) .
C6D C1D C2D 119.5(7) .
C6D C1D P2 121.7(6) .
C2D C1D P2 118.6(6) .
C1D C2D C3D 119.6(9) .
C4D C3D C2D 121.7(10) .
C3D C4D C5D 119.7(10) .
C4D C5D C6D 119.5(10) .
C1D C6D C5D 120.0(9) .
C2E C1E C6E 120.0(8) .
C2E C1E P3 122.3(7) .
C6E C1E P3 117.7(6) .
C1E C2E C3E 119.8(10) .
C4E C3E C2E 121.9(10) .
C3E C4E C5E 118.2(11) .
C6E C5E C4E 121.9(11) .
C5E C6E C1E 118.2(9) .
C6F C1F C2F 119.4(8) .
C6F C1F P3 118.8(6) .
C2F C1F P3 121.8(7) .
C3F C2F C1F 121.5(10) .
C2F C3F C4F 118.1(11) .
C3F C4F C5F 120.4(10) .
C6F C5F C4F 118.8(11) .
C5F C6F C1F 121.8(10) .
O1 S1 O2 119.3(7) .
O1 S1 C9 116.2(11) .
O2 S1 C9 108.4(9) .
O1 S1 O3 109.3(7) .
O2 S1 O3 109.3(8) .
C9 S1 O3 90.6(13) .
F3 C9 F2 107(2) .
F3 C9 F1 116(3) .
F2 C9 F1 113(3) .
F3 C9 S1 114(3) .
F2 C9 S1 113(2) .
F1 C9 S1 94.0(15) .
C3S O1S C2S 126.4(13) .
O1S C2S C1S 114.8(11) .
O1S C3S C4S 116.5(12) .
C6S O2S C7S 138(3) .
O2S C7S C8S 114.2(11) .
O2S C6S C5S 116.4(10) .

loop_
_geom_bond_atom_site_label_1
_geom_bond_atom_site_label_2
_geom_bond_distance
_geom_bond_site_symmetry_2
Pt1 C2 2.043(6) .
Pt1 P1 2.2702(16) .
Pt1 P3 2.3163(17) .
Pt1 P2 2.3252(17) .
P1 C1B 1.799(7) .
P1 C1A 1.814(7) .
P1 C4 1.835(6) .
P2 C1C 1.788(7) .
P2 C1D 1.814(7) .
P2 C8 1.844(7) .
P2 P3 2.687(2) .
P3 C1E 1.809(8) .
P3 C1F 1.816(7) .
P3 C8 1.837(7) .
C1 C2 1.361(8) .
C1 C1 1.393(13) 7_575
C2 C3 1.457(8) .
C3 C4 1.419(8) .
C3 C3 1.462(13) 7_575
C4 C5 1.400(8) .
C5 C6 1.411(8) .
C5 C5 1.436(12) 7_575
C6 C7 1.352(9) .
C7 C7 1.409(16) 7_575
C1A C2A 1.373(10) .
C1A C6A 1.378(11) .
C2A C3A 1.400(12) .
C3A C4A 1.349(14) .
C4A C5A 1.350(14) .
C5A C6A 1.372(13) .
C1B C2B 1.401(11) .
C1B C6B 1.407(12) .
C2B C3B 1.366(14) .
C3B C4B 1.362(18) .
C4B C5B 1.355(17) .
C5B C6B 1.398(14) .
C1C C6C 1.377(11) .
C1C C2C 1.386(10) .
C2C C3C 1.354(12) .
C3C C4C 1.318(16) .
C4C C5C 1.416(17) .
C5C C6C 1.396(14) .
C1D C6D 1.368(10) .
C1D C2D 1.382(11) .
C2D C3D 1.391(11) .
C3D C4D 1.337(15) .
C4D C5D 1.385(15) .
C5D C6D 1.410(12) .
C1E C2E 1.373(10) .
C1E C6E 1.389(12) .
C2E C3E 1.378(14) .
C3E C4E 1.325(15) .
C4E C5E 1.408(15) .
C5E C6E 1.359(12) .
C1F C6F 1.364(12) .
C1F C2F 1.384(11) .
C2F C3F 1.377(13) .
C3F C4F 1.390(17) .
C4F C5F 1.420(17) .
C5F C6F 1.353(13) .
S1 O1 1.379(9) .
S1 O2 1.424(11) .
S1 C9 1.69(3) .
S1 O3 1.715(11) .
C9 F3 1.27(2) .
C9 F2 1.30(2) .
C9 F1 1.46(3) .
O1S C3S 1.395(10) .
O1S C2S 1.402(10) .
C1S C2S 1.554(10) .
C3S C4S 1.540(10) .
O2S C6S 1.398(7) .
O2S C7S 1.419(10) .
C5S C6S 1.549(7) .
C7S C8S 1.547(10) .
